data_8103982
loop_
_publ_author_name
'Thiele, G.'
'Armbruster, M.'

_publ_section_title
;
 Crystal structure of cesium tetraiodoferrate(III), CsFeI4
;
_journal_name_full 'Zeitschrift fuer Kristallographie (149,1979-)'
_journal_page_first 690
_journal_page_last 690
_journal_volume 210
_journal_year 1995
_chemical_formula_sum 'Cs Fe I4'
_chemical_name_systematic 'Cs (Fe I4)'
_space_group_IT_number 14
_symmetry_space_group_name_Hall '-P 2ybc'
_symmetry_space_group_name_H-M 'P 1 21/c 1'
_cell_angle_alpha 90
_cell_angle_beta 106.96
_cell_angle_gamma 90
_cell_formula_units_Z 4
_cell_length_a 7.237
_cell_length_b 18.269
_cell_length_c 8.266
_cell_volume 1045.340
_citation_journal_id_ASTM ZEKRDZ
_cod_data_source_file Thiele_ZEKRDZ_1995_1835.cif
_cod_data_source_block Cs1Fe1I4
_cod_original_cell_volume 1045.34
_cod_original_formula_sum 'Cs1 Fe1 I4'
_cod_database_code 8103982

loop_
_symmetry_equiv_pos_as_xyz
x,y,z
-x,y+1/2,-z+1/2
-x,-y,-z
x,-y-1/2,z-1/2

loop_
_atom_site_label
_atom_site_type_symbol
_atom_site_fract_x
_atom_site_fract_y
_atom_site_fract_z
_atom_site_occupancy
_atom_site_U_iso_or_equiv
I2 I-1 0.2733 0.4453 0.5694 1 0.0
Cs1 Cs+1 0.1817 0.6348 0.2961 1 0.0
Fe1 Fe+3 0.1908 0.3727 0.2971 1 0.0
I1 I-1 -0.1747 0.3501 0.2025 1 0.0
I4 I-1 0.3656 0.252 0.3457 1 0.0
I3 I-1 0.2777 0.4463 0.0701 1 0.0
